data_9015767
loop_
_publ_author_name
'Vettier, C.'
'Yelon, W. B.'

_publ_section_title
;
 The structure of FeCl2 at high pressures
 Note: P = 5.97 kbar
;
_journal_name_full 'Journal of Physics and Chemistry of Solids'
_journal_page_first 401
_journal_page_last 405
_journal_paper_doi 10.1016/0022-3697(75)90065-7
_journal_volume 36
_journal_year 1975
_chemical_formula_sum 'Cl2 Fe'
_chemical_name_mineral Lawrencite
_space_group_IT_number 164
_symmetry_space_group_name_Hall '-P 3 2"'
_symmetry_space_group_name_H-M 'P -3 m 1'
_cell_angle_alpha 90
_cell_angle_beta 90
_cell_angle_gamma 120
_cell_length_a 3.585
_cell_length_b 3.585
_cell_length_c 5.735
_cell_formula_units_Z 1
_cell_volume 63.833
_database_code_amcsd 0018601
_exptl_crystal_density_diffrn 3.297
_cod_original_formula_sum 'Fe Cl2'
_cod_database_code 9015767

loop_
_space_group_symop_operation_xyz
x,y,z
-y,-x,z
y,-x+y,-z
-x,-x+y,-z
-x+y,-x,z
-x+y,y,z
-x,-y,-z
y,x,-z
-y,x-y,z
x,x-y,z
x-y,x,-z
x-y,-y,-z

loop_
_atom_site_label
_atom_site_fract_x
_atom_site_fract_y
_atom_site_fract_z
_atom_site_U_iso_or_equiv
Fe 0.00000 0.00000 0.00000 0.01646
Cl 0.33333 0.66667 0.23900 0.01393

loop_
_cod_related_entry_id
_cod_related_entry_database
_cod_related_entry_code
1 AMCSD 0018601
